data_4027394
loop_
_publ_author_name
'R. Rama Suresh'
'K. C. Kumara Swamy'

_publ_section_title
;
 Palladium-Catalyzed Annulation of Allenes with Indole-2-carboxylic Acid
 Derivatives: Synthesis of Indolo[2,3-c]pyrane-1-ones via Ar-I Reactivity
 or C-H Functionalization
;
_journal_name_full 'Journal of Organic Chemistry'
_journal_page_first 6959
_journal_page_last 6969
_journal_paper_doi 10.1021/jo301149s
_journal_volume 77
_journal_year 2012
_chemical_formula_moiety 'C21 H18 Cl3 N O4 S'
_chemical_formula_sum 'C21 H18 Cl3 N O4 S'
_chemical_formula_weight 486.79
_chemical_name_systematic
; 

 ? 

;
_space_group_IT_number 2
_symmetry_cell_setting triclinic
_symmetry_space_group_name_Hall '-P 1'
_symmetry_space_group_name_H-M 'P -1'
_atom_sites_solution_hydrogens geom
_atom_sites_solution_primary direct
_atom_sites_solution_secondary difmap
_audit_creation_method SHELXL-97
_cell_angle_alpha 92.975(8)
_cell_angle_beta 95.650(9)
_cell_angle_gamma 91.661(6)
_cell_formula_units_Z 2
_cell_length_a 9.1437(8)
_cell_length_b 9.3147(7)
_cell_length_c 12.7844(16)
_cell_measurement_temperature 293(2)
_cell_volume 1081.47(19)
_computing_structure_refinement 'SHELXL-97 (Sheldrick, 1997)'
_computing_structure_solution 'SHELXS-97 (Sheldrick, 1990)'
_diffrn_ambient_temperature 293(2)
_diffrn_measured_fraction_theta_full 0.999
_diffrn_measured_fraction_theta_max 0.999
_diffrn_radiation_monochromator graphite
_diffrn_radiation_source 'fine-focus sealed tube'
_diffrn_radiation_type MoK\a
_diffrn_radiation_wavelength 0.71073
_diffrn_reflns_av_R_equivalents 0.0335
_diffrn_reflns_av_sigmaI/netI 0.0545
_diffrn_reflns_limit_h_max 10
_diffrn_reflns_limit_h_min -10
_diffrn_reflns_limit_k_max 11
_diffrn_reflns_limit_k_min -11
_diffrn_reflns_limit_l_max 15
_diffrn_reflns_limit_l_min -12
_diffrn_reflns_number 7468
_diffrn_reflns_theta_full 25.00
_diffrn_reflns_theta_max 25.00
_diffrn_reflns_theta_min 2.79
_exptl_absorpt_coefficient_mu 0.549
_exptl_absorpt_correction_T_max 0.9731
_exptl_absorpt_correction_T_min 0.8981
_exptl_absorpt_correction_type empirical
_exptl_absorpt_process_details 'SADABS, Sheldrick(1996)'
_exptl_crystal_density_diffrn 1.495
_exptl_crystal_F_000 500
_exptl_crystal_size_max 0.20
_exptl_crystal_size_mid 0.10
_exptl_crystal_size_min 0.05
_refine_diff_density_max 0.392
_refine_diff_density_min -0.378
_refine_diff_density_rms 0.060
_refine_ls_extinction_coef 0.014(2)
_refine_ls_extinction_expression Fc^*^=kFc[1+0.001xFc^2^\l^3^/sin(2\q)]^-1/4^
_refine_ls_extinction_method SHELXL
_refine_ls_goodness_of_fit_ref 1.063
_refine_ls_hydrogen_treatment constr
_refine_ls_matrix_type full
_refine_ls_number_parameters 274
_refine_ls_number_reflns 3802
_refine_ls_number_restraints 0
_refine_ls_restrained_S_all 1.063
_refine_ls_R_factor_all 0.0787
_refine_ls_R_factor_gt 0.0536
_refine_ls_shift/su_max 0.000
_refine_ls_shift/su_mean 0.000
_refine_ls_structure_factor_coef Fsqd
_refine_ls_weighting_details 'calc w=1/[\s^2^(Fo^2^)+(0.0742P)^2^+0.2254P] where P=(Fo^2^+2Fc^2^)/3'
_refine_ls_weighting_scheme calc
_refine_ls_wR_factor_gt 0.1375
_refine_ls_wR_factor_ref 0.1581
_reflns_number_gt 2735
_reflns_number_total 3802
_reflns_threshold_expression >2sigma(I)
_cod_data_source_file jo301149s_si_002_5.cif
_cod_data_source_block compd-39
_cod_original_cell_volume 1081.48(18)
_cod_database_code 4027394

loop_
_symmetry_equiv_pos_as_xyz
'x, y, z'
'-x, -y, -z'

loop_
_atom_site_label
_atom_site_type_symbol
_atom_site_fract_x
_atom_site_fract_y
_atom_site_fract_z
_atom_site_U_iso_or_equiv
_atom_site_adp_type
_atom_site_occupancy
_atom_site_symmetry_multiplicity
_atom_site_calc_flag
_atom_site_refinement_flags
C1 C 0.7988(4) 0.5227(5) 0.9370(3) 0.0641(12) Uani 1 1 d .
H1A H 0.8162 0.6095 0.9022 0.096 Uiso 1 1 calc R
H1B H 0.8774 0.4585 0.9278 0.096 Uiso 1 1 calc R
H1C H 0.7944 0.5453 1.0108 0.096 Uiso 1 1 calc R
C2 C 0.6099(4) 0.3018(4) 1.0408(3) 0.0563(10) Uani 1 1 d .
H2 H 0.6918 0.3353 1.0852 0.068 Uiso 1 1 calc R
C3 C 0.5151(5) 0.2016(5) 1.0708(4) 0.0688(12) Uani 1 1 d .
H3 H 0.5327 0.1660 1.1373 0.083 Uiso 1 1 calc R
C4 C 0.3914(5) 0.1498(4) 1.0054(4) 0.0667(11) Uani 1 1 d .
H4 H 0.3295 0.0798 1.0285 0.080 Uiso 1 1 calc R
C5 C 0.3603(4) 0.2014(4) 0.9068(3) 0.0514(9) Uani 1 1 d .
H5 H 0.2773 0.1674 0.8637 0.062 Uiso 1 1 calc R
C6 C 0.4546(3) 0.3050(3) 0.8727(3) 0.0379(8) Uani 1 1 d .
C7 C 0.4594(3) 0.3833(3) 0.7796(2) 0.0355(7) Uani 1 1 d .
C8 C 0.3678(3) 0.3883(4) 0.6818(3) 0.0401(8) Uani 1 1 d .
C9 C 0.4095(4) 0.4808(4) 0.6128(3) 0.0537(10) Uani 1 1 d .
H9 H 0.3516 0.4848 0.5491 0.064 Uiso 1 1 calc R
C10 C 0.6269(4) 0.5710(4) 0.7211(3) 0.0540(10) Uani 1 1 d .
C11 C 0.5859(3) 0.4721(4) 0.7945(3) 0.0415(8) Uani 1 1 d .
C12 C 0.5803(4) 0.3531(4) 0.9407(3) 0.0441(8) Uani 1 1 d .
C13 C 0.2265(3) 0.2984(4) 0.6543(3) 0.0421(8) Uani 1 1 d .
H13 H 0.2308 0.2145 0.6976 0.051 Uiso 1 1 calc R
C14 C 0.1957(4) 0.2447(4) 0.5389(3) 0.0545(10) Uani 1 1 d .
H14A H 0.1798 0.3253 0.4958 0.082 Uiso 1 1 calc R
H14B H 0.1097 0.1820 0.5306 0.082 Uiso 1 1 calc R
H14C H 0.2784 0.1932 0.5179 0.082 Uiso 1 1 calc R
C15 C -0.0800(3) 0.2954(3) 0.6817(3) 0.0368(7) Uani 1 1 d .
C16 C -0.1109(4) 0.2164(4) 0.7659(3) 0.0456(8) Uani 1 1 d .
H16 H -0.0480 0.2226 0.8278 0.055 Uiso 1 1 calc R
C17 C -0.2370(4) 0.1272(4) 0.7572(3) 0.0521(9) Uani 1 1 d .
H17 H -0.2589 0.0727 0.8130 0.062 Uiso 1 1 calc R
C18 C -0.3283(4) 0.1212(4) 0.6654(3) 0.0473(9) Uani 1 1 d .
C19 C -0.2985(4) 0.1998(4) 0.5817(3) 0.0501(9) Uani 1 1 d .
H19 H -0.3620 0.1938 0.5200 0.060 Uiso 1 1 calc R
C20 C -0.1730(3) 0.2884(4) 0.5898(3) 0.0447(8) Uani 1 1 d .
H20 H -0.1517 0.3425 0.5337 0.054 Uiso 1 1 calc R
C21 C 0.0284(5) 0.8190(5) 0.7645(4) 0.0938(17) Uani 1 1 d .
H21A H 0.0509 0.7179 0.7661 0.113 Uiso 1 1 calc R
H21B H -0.0711 0.8252 0.7314 0.113 Uiso 1 1 calc R
Cl1 Cl -0.48658(11) 0.01204(11) 0.65657(10) 0.0729(4) Uani 1 1 d .
Cl2 Cl 0.03632(15) 0.89130(14) 0.89219(12) 0.0945(5) Uani 1 1 d .
Cl3 Cl 0.1473(2) 0.90288(17) 0.68909(15) 0.1297(7) Uani 1 1 d .
N1 N 0.6588(3) 0.4535(3) 0.8915(2) 0.0473(7) Uani 1 1 d .
O1 O 0.7316(3) 0.6543(4) 0.7261(3) 0.0856(10) Uani 1 1 d .
O2 O 0.5322(3) 0.5701(3) 0.6302(2) 0.0628(7) Uani 1 1 d .
O3 O 0.1129(2) 0.4522(3) 0.80301(18) 0.0503(6) Uani 1 1 d .
O4 O 0.0575(3) 0.5199(2) 0.6203(2) 0.0503(6) Uani 1 1 d .
S1 S 0.07944(8) 0.40978(8) 0.69390(7) 0.0377(3) Uani 1 1 d .

loop_
_atom_site_aniso_label
_atom_site_aniso_U_11
_atom_site_aniso_U_22
_atom_site_aniso_U_33
_atom_site_aniso_U_23
_atom_site_aniso_U_13
_atom_site_aniso_U_12
C1 0.0379(19) 0.089(3) 0.060(3) -0.022(2) -0.0051(18) -0.0074(19)
C2 0.056(2) 0.070(3) 0.041(2) -0.0015(19) -0.0077(18) 0.018(2)
C3 0.083(3) 0.070(3) 0.053(3) 0.013(2) -0.006(2) 0.018(2)
C4 0.082(3) 0.055(2) 0.064(3) 0.017(2) 0.008(2) 0.005(2)
C5 0.050(2) 0.051(2) 0.052(2) 0.0061(18) 0.0019(18) 0.0027(17)
C6 0.0339(16) 0.0449(18) 0.0350(19) -0.0004(15) 0.0045(14) 0.0071(14)
C7 0.0300(16) 0.0455(18) 0.0307(18) -0.0030(14) 0.0050(13) -0.0008(14)
C8 0.0337(16) 0.0540(19) 0.0326(19) -0.0010(15) 0.0052(14) 0.0000(15)
C9 0.045(2) 0.076(3) 0.038(2) 0.0051(19) -0.0004(16) -0.0119(19)
C10 0.043(2) 0.076(3) 0.044(2) 0.0004(19) 0.0088(17) -0.0095(19)
C11 0.0323(17) 0.054(2) 0.037(2) -0.0085(16) 0.0052(14) 0.0016(15)
C12 0.0390(18) 0.052(2) 0.040(2) -0.0046(16) 0.0009(15) 0.0107(16)
C13 0.0361(17) 0.0468(18) 0.041(2) -0.0057(15) -0.0022(15) -0.0007(15)
C14 0.052(2) 0.071(2) 0.038(2) -0.0149(18) 0.0019(17) 0.0019(19)
C15 0.0311(16) 0.0386(17) 0.040(2) -0.0013(14) 0.0009(14) -0.0017(13)
C16 0.0423(19) 0.055(2) 0.039(2) 0.0115(16) -0.0032(15) -0.0022(16)
C17 0.048(2) 0.054(2) 0.055(3) 0.0153(18) 0.0071(18) -0.0029(17)
C18 0.0385(18) 0.0456(19) 0.057(2) 0.0007(17) 0.0033(17) -0.0060(15)
C19 0.044(2) 0.058(2) 0.045(2) 0.0002(17) -0.0062(16) -0.0115(17)
C20 0.0413(18) 0.052(2) 0.039(2) 0.0038(16) -0.0012(15) -0.0062(16)
C21 0.089(3) 0.065(3) 0.124(5) -0.034(3) 0.030(3) -0.033(3)
Cl1 0.0561(6) 0.0727(7) 0.0878(9) 0.0001(6) 0.0083(5) -0.0280(5)
Cl2 0.0952(10) 0.0889(9) 0.0994(11) 0.0036(7) 0.0081(8) 0.0145(7)
Cl3 0.1462(14) 0.1042(10) 0.1416(15) -0.0312(10) 0.0688(12) -0.0645(10)
N1 0.0312(14) 0.0673(19) 0.0408(18) -0.0119(14) -0.0008(13) -0.0008(13)
O1 0.0630(18) 0.112(2) 0.079(2) 0.0111(19) 0.0066(16) -0.0463(18)
O2 0.0532(15) 0.0852(18) 0.0499(17) 0.0175(14) 0.0063(13) -0.0258(14)
O3 0.0422(13) 0.0676(15) 0.0377(14) -0.0147(12) -0.0015(10) -0.0054(11)
O4 0.0497(14) 0.0428(12) 0.0575(17) 0.0080(12) -0.0012(12) -0.0041(11)
S1 0.0336(4) 0.0419(5) 0.0360(5) -0.0026(3) -0.0008(3) -0.0039(3)

loop_
_atom_type_symbol
_atom_type_description
_atom_type_scat_dispersion_real
_atom_type_scat_dispersion_imag
_atom_type_scat_source
C C 0.0030 0.0020 'International Tables Vol C Tables 4.2.6.8 and 6.1.1.4'
H H 0.0000 0.0000 'International Tables Vol C Tables 4.2.6.8 and 6.1.1.4'
N N 0.0060 0.0030 'International Tables Vol C Tables 4.2.6.8 and 6.1.1.4'
O O 0.0110 0.0060 'International Tables Vol C Tables 4.2.6.8 and 6.1.1.4'
S S 0.1250 0.1230 'International Tables Vol C Tables 4.2.6.8 and 6.1.1.4'
Cl Cl 0.1484 0.1585 'International Tables Vol C Tables 4.2.6.8 and 6.1.1.4'

loop_
_geom_angle_atom_site_label_1
_geom_angle_atom_site_label_2
_geom_angle_atom_site_label_3
_geom_angle
N1 C1 H1A 109.5
N1 C1 H1B 109.5
H1A C1 H1B 109.5
N1 C1 H1C 109.5
H1A C1 H1C 109.5
H1B C1 H1C 109.5
C3 C2 C12 117.4(4)
C3 C2 H2 121.3
C12 C2 H2 121.3
C2 C3 C4 122.3(4)
C2 C3 H3 118.9
C4 C3 H3 118.9
C5 C4 C3 120.6(4)
C5 C4 H4 119.7
C3 C4 H4 119.7
C4 C5 C6 119.2(3)
C4 C5 H5 120.4
C6 C5 H5 120.4
C5 C6 C12 118.5(3)
C5 C6 C7 135.5(3)
C12 C6 C7 106.0(3)
C11 C7 C6 106.9(3)
C11 C7 C8 117.9(3)
C6 C7 C8 135.2(3)
C9 C8 C7 117.0(3)
C9 C8 C13 118.9(3)
C7 C8 C13 124.0(3)
C8 C9 O2 124.1(3)
C8 C9 H9 117.9
O2 C9 H9 117.9
O1 C10 O2 115.9(3)
O1 C10 C11 130.0(4)
O2 C10 C11 114.1(3)
N1 C11 C7 109.8(3)
N1 C11 C10 126.0(3)
C7 C11 C10 124.1(3)
N1 C12 C2 128.9(3)
N1 C12 C6 109.1(3)
C2 C12 C6 122.0(3)
C8 C13 C14 115.6(3)
C8 C13 S1 105.9(2)
C14 C13 S1 110.8(2)
C8 C13 H13 108.1
C14 C13 H13 108.1
S1 C13 H13 108.1
C13 C14 H14A 109.5
C13 C14 H14B 109.5
H14A C14 H14B 109.5
C13 C14 H14C 109.5
H14A C14 H14C 109.5
H14B C14 H14C 109.5
C20 C15 C16 120.9(3)
C20 C15 S1 119.9(3)
C16 C15 S1 119.2(2)
C15 C16 C17 119.5(3)
C15 C16 H16 120.2
C17 C16 H16 120.2
C18 C17 C16 118.9(3)
C18 C17 H17 120.5
C16 C17 H17 120.5
C17 C18 C19 121.8(3)
C17 C18 Cl1 118.4(3)
C19 C18 Cl1 119.7(3)
C18 C19 C20 119.4(3)
C18 C19 H19 120.3
C20 C19 H19 120.3
C15 C20 C19 119.4(3)
C15 C20 H20 120.3
C19 C20 H20 120.3
Cl3 C21 Cl2 113.7(2)
Cl3 C21 H21A 108.8
Cl2 C21 H21A 108.8
Cl3 C21 H21B 108.8
Cl2 C21 H21B 108.8
H21A C21 H21B 107.7
C11 N1 C12 108.2(3)
C11 N1 C1 127.5(3)
C12 N1 C1 124.3(3)
C9 O2 C10 122.6(3)
O3 S1 O4 118.36(15)
O3 S1 C15 107.79(15)
O4 S1 C15 108.36(15)
O3 S1 C13 107.79(15)
O4 S1 C13 108.20(16)
C15 S1 C13 105.65(14)

loop_
_geom_bond_atom_site_label_1
_geom_bond_atom_site_label_2
_geom_bond_distance
C1 N1 1.470(4)
C1 H1A 0.9600
C1 H1B 0.9600
C1 H1C 0.9600
C2 C3 1.352(6)
C2 C12 1.393(5)
C2 H2 0.9300
C3 C4 1.397(6)
C3 H3 0.9300
C4 C5 1.378(5)
C4 H4 0.9300
C5 C6 1.392(5)
C5 H5 0.9300
C6 C12 1.418(4)
C6 C7 1.431(4)
C7 C11 1.394(4)
C7 C8 1.438(4)
C8 C9 1.339(5)
C8 C13 1.519(4)
C9 O2 1.370(4)
C9 H9 0.9300
C10 O1 1.209(4)
C10 O2 1.379(4)
C10 C11 1.417(5)
C11 N1 1.371(4)
C12 N1 1.377(5)
C13 C14 1.530(4)
C13 S1 1.817(3)
C13 H13 0.9800
C14 H14A 0.9600
C14 H14B 0.9600
C14 H14C 0.9600
C15 C20 1.379(4)
C15 C16 1.382(5)
C15 S1 1.770(3)
C16 C17 1.393(5)
C16 H16 0.9300
C17 C18 1.370(5)
C17 H17 0.9300
C18 C19 1.372(5)
C18 Cl1 1.736(3)
C19 C20 1.386(4)
C19 H19 0.9300
C20 H20 0.9300
C21 Cl3 1.719(5)
C21 Cl2 1.728(5)
C21 H21A 0.9700
C21 H21B 0.9700
O3 S1 1.431(2)
O4 S1 1.433(2)
